data_2007161
loop_
_publ_author_name
'Mel\'endez, Enrique'
'Ilarraza, Raimundo'
'Yap, Glenn P.A.'
'Rheingold, Arnold L.'

_publ_section_title
;Bis(acetylacetonato-<i>O</i>,<i>O</i>')(\h^4^-<i>trans</i>-2,4-hexadiene)ruthenium(II)
 1/6-Ethanol Solvate
;
_journal_issue 4
_journal_name_full 'Acta Crystallographica Section C'
_journal_page_first 449
_journal_page_last 451
_journal_paper_doi 10.1107/S0108270197016958
_journal_volume 54
_journal_year 1998
_chemical_formula_iupac '[Ru (C5 H7 O2)2 (C6 H10)] , 1/6C2 H6 O'
_chemical_formula_sum 'C16.33 H25 O4.17 Ru'
_chemical_formula_weight 389.10
_chemical_name_systematic
;
 ?
;
_space_group_IT_number 148
_symmetry_cell_setting trigonal
_symmetry_space_group_name_Hall '-R 3'
_symmetry_space_group_name_H-M 'R -3 :H'
_audit_creation_method SHELXL
_cell_angle_alpha 90.00
_cell_angle_beta 90.00
_cell_angle_gamma 120.00
_cell_formula_units_Z 18
_cell_length_a 31.877(7)
_cell_length_b 31.877(7)
_cell_length_c 9.6140(10)
_cell_measurement_reflns_used 24
_cell_measurement_temperature 296(2)
_cell_measurement_theta_max 12
_cell_measurement_theta_min 10
_cell_volume 8460(3)
_diffrn_ambient_temperature 296(2)
_diffrn_measurement_device 'Siemens P4'
_diffrn_measurement_method \q--2\q
_diffrn_radiation_monochromator graphite
_diffrn_radiation_source 'fine-focus sealed tube'
_diffrn_radiation_type MoK\a
_diffrn_radiation_wavelength 0.71073
_diffrn_reflns_av_R_equivalents 0.0480
_diffrn_reflns_av_sigmaI/netI 0.0822
_diffrn_reflns_limit_h_max 32
_diffrn_reflns_limit_h_min -35
_diffrn_reflns_limit_k_max 0
_diffrn_reflns_limit_k_min -41
_diffrn_reflns_limit_l_max 12
_diffrn_reflns_limit_l_min 0
_diffrn_reflns_number 6446
_diffrn_reflns_theta_max 27.50
_diffrn_reflns_theta_min 2.21
_diffrn_standards_decay_% 1
_diffrn_standards_interval_count 197
_diffrn_standards_number 3
_exptl_absorpt_coefficient_mu 0.847
_exptl_absorpt_correction_T_max 0.776
_exptl_absorpt_correction_T_min 0.647
_exptl_absorpt_correction_type psi-scan
_exptl_absorpt_process_details '(North, Phillips & Mathews, 1968)'
_exptl_crystal_colour orange
_exptl_crystal_density_diffrn 1.375
_exptl_crystal_density_method 'not measured'
_exptl_crystal_description prism
_exptl_crystal_F_000 3606
_exptl_crystal_size_max 0.40
_exptl_crystal_size_mid 0.30
_exptl_crystal_size_min 0.30
_refine_diff_density_max 0.498
_refine_diff_density_min -0.470
_refine_ls_extinction_method none
_refine_ls_goodness_of_fit_all 1.018
_refine_ls_goodness_of_fit_obs 1.073
_refine_ls_hydrogen_treatment constr
_refine_ls_matrix_type full
_refine_ls_number_parameters 198
_refine_ls_number_reflns 4306
_refine_ls_number_restraints 0
_refine_ls_restrained_S_all 1.046
_refine_ls_restrained_S_obs 1.073
_refine_ls_R_factor_all 0.1017
_refine_ls_R_factor_obs .0514
_refine_ls_shift/esd_max 0.002
_refine_ls_shift/esd_mean 0.000
_refine_ls_structure_factor_coef Fsqd
_refine_ls_weighting_details 'w = 1/[\s^2^(Fo^2^)+(0.0465P)^2^+3.3198P] where P=(Fo^2^+2Fc^2^)/3'
_refine_ls_weighting_scheme calc
_refine_ls_wR_factor_all 0.1261
_refine_ls_wR_factor_obs .1010
_reflns_number_observed 2687
_reflns_number_total 4311
_reflns_observed_criterion >2sigma(I)
_cod_data_source_file fg1341.cif
_cod_data_source_block test
_cod_depositor_comments
;
The following automatic conversions were performed:

'_refine_ls_weighting_scheme' value 'calc w =
1/[\s^2^(Fo^2^)+(0.0465P)^2^+3.3198P] where P=(Fo^2^+2Fc^2^)/3' was
changed to 'calc'. New tag '_refine_ls_weighting_details' was
created. The value of the new tag was set to 'w =
1/[\s^2^(Fo^2^)+(0.0465P)^2^+3.3198P] where P=(Fo^2^+2Fc^2^)/3'.

Automatic conversion script
Id: cif_fix_values 3143 2015-03-26 13:38:13Z robertas 
;
_cod_original_cell_volume 8460.(3)
_cod_original_sg_symbol_H-M 'R -3'
_cod_database_code 2007161

loop_
_symmetry_equiv_pos_as_xyz
'x, y, z'
'-y, x-y, z'
'-x+y, -x, z'
'x+2/3, y+1/3, z+1/3'
'-y+2/3, x-y+1/3, z+1/3'
'-x+y+2/3, -x+1/3, z+1/3'
'x+1/3, y+2/3, z+2/3'
'-y+1/3, x-y+2/3, z+2/3'
'-x+y+1/3, -x+2/3, z+2/3'
'-x, -y, -z'
'y, -x+y, -z'
'x-y, x, -z'
'-x+2/3, -y+1/3, -z+1/3'
'y+2/3, -x+y+1/3, -z+1/3'
'x-y+2/3, x+1/3, -z+1/3'
'-x+1/3, -y+2/3, -z+2/3'
'y+1/3, -x+y+2/3, -z+2/3'
'x-y+1/3, x+2/3, -z+2/3'

loop_
_atom_site_aniso_label
_atom_site_aniso_U_11
_atom_site_aniso_U_22
_atom_site_aniso_U_33
_atom_site_aniso_U_12
_atom_site_aniso_U_13
_atom_site_aniso_U_23
Ru .0384(2) .0369(2) .0404(2) .0195(2) -.0010(2) -.0013(2)
O1 .051(2) .047(2) .059(2) .018(2) .012(2) .002(2)
O2 .050(2) .047(2) .055(2) .031(2) -.007(2) -.003(2)
O3 .045(2) .045(2) .057(2) .023(2) -.010(2) -.014(2)
O4 .061(2) .048(2) .053(2) .034(2) .001(2) .008(2)
C1 .070(5) .085(5) .103(6) .021(4) .038(4) .005(5)
C2 .045(3) .060(4) .059(4) .015(3) .003(3) -.014(3)
C3 .047(3) .073(4) .083(5) .035(3) .003(3) -.015(4)
C4 .045(3) .060(4) .062(4) .031(3) -.015(3) -.021(3)
C5 .079(5) .085(5) .093(5) .060(4) -.021(4) -.023(4)
C6 .079(5) .076(5) .100(6) .037(4) -.031(4) -.045(4)
C7 .042(3) .053(3) .059(4) .015(3) .000(3) -.012(3)
C8 .061(4) .044(3) .073(4) .027(3) .009(3) -.007(3)
C9 .059(4) .046(3) .062(4) .032(3) .019(3) .016(3)
C10 .116(6) .074(5) .095(5) .070(5) .007(5) .010(4)
C11 .075(4) .065(4) .044(3) .037(3) .010(3) .008(3)
C12 .038(3) .057(4) .057(4) .024(3) .008(3) .012(3)
C13 .041(3) .045(3) .051(3) .014(3) .002(3) .002(3)
C14 .043(3) .054(3) .049(3) .019(3) -.012(3) -.003(3)
C15 .060(4) .055(4) .047(3) .023(3) -.008(3) -.013(3)
C16 .086(5) .113(6) .045(4) .047(5) -.006(4) -.001(4)
O91 .26(3) .26(3) .25(5) .128(15) .000 .000
C92 .28(6) .28(6) .24(10) .14(3) .000 .000
C93 .17(3) .17(3) .44(12) .085(14) .000 .000

loop_
_atom_site_label
_atom_site_fract_x
_atom_site_fract_y
_atom_site_fract_z
_atom_site_U_iso_or_equiv
_atom_site_thermal_displace_type
_atom_site_calc_flag
_atom_site_refinement_flags
_atom_site_occupancy
_atom_site_disorder_group
_atom_site_type_symbol
Ru .440237(14) .121027(14) .61647(4) .03826(14) Uani d . 1 . Ru
O1 .49816(13) .15941(13) .4853(4) .0553(10) Uani d . 1 . O
O2 .46300(13) .07303(12) .6680(4) .0475(9) Uani d . 1 . O
O3 .48904(12) .16375(13) .7663(4) .0492(9) Uani d . 1 . O
O4 .42223(14) .17271(13) .5682(4) .0515(9) Uani d . 1 . O
C1 .5672(2) .1783(3) .3541(8) .094(3) Uani d . 1 . C
H1A .5627(2) .2049(3) .3279(8) .113 Uiso d R 1 . H
H1B .5985(2) .1906(3) .3962(8) .113 Uiso d R 1 . H
H1C .5651(2) .1599(3) .2729(8) .113 Uiso d R 1 . H
C2 .5287(2) .1454(2) .4572(6) .059(2) Uani d . 1 . C
C3 .5289(2) .1049(2) .5114(7) .066(2) Uani d . 1 . C
H3A .5518(2) .0975(2) .4693(7) .079 Uiso d R 1 . H
C4 .4991(2) .0732(2) .6116(6) .0534(15) Uani d . 1 . C
C5 .5087(2) .0342(2) .6653(7) .077(2) Uani d . 1 . C
H5A .4851(2) .0164(2) .7358(7) .093 Uiso d R 1 . H
H5B .5060(2) .0127(2) .5917(7) .093 Uiso d R 1 . H
H5C .5406(2) .0489(2) .7048(7) .093 Uiso d R 1 . H
C6 .5284(3) .2286(2) .9222(7) .085(2) Uani d . 1 . C
H6A .5427(3) .2094(2) .9482(7) .103 Uiso d R 1 . H
H6B .5534(3) .2601(2) .8927(7) .103 Uiso d R 1 . H
H6C .5117(3) .2319(2) 1.0006(7) .103 Uiso d R 1 . H
C7 .4936(2) .2041(2) .8052(6) .0549(15) Uani d . 1 . C
C8 .4686(2) .2260(2) .7495(7) .059(2) Uani d . 1 . C
H8A .4738(2) .2550(2) .7954(7) .071 Uiso d R 1 . H
C9 .4366(2) .2110(2) .6385(6) .0527(14) Uani d . 1 . C
C10 .4155(3) .2422(2) .5959(8) .085(2) Uani d . 1 . C
H10A .3953(3) .2268(2) .5165(8) .102 Uiso d R 1 . H
H10B .3958(3) .2420(2) .6719(8) .102 Uiso d R 1 . H
H10C .4390(3) .2751(2) .5730(8) .102 Uiso d R 1 . H
C11 .3923(2) .0904(2) .9246(6) .061(2) Uani d . 1 . C
H11A .3641(2) .0798(2) .9821(6) .073 Uiso d R 1 . H
H11B .4029(2) .0670(2) .9283(6) .073 Uiso d R 1 . H
H11C .4177(2) .1211(2) .9576(6) .073 Uiso d R 1 . H
C12 .3817(2) .0967(2) .7774(6) .0509(14) Uani d . 1 . C
H12A .3617(2) .1112(2) .7682(6) .061 Uiso d R 1 . H
C13 .3726(2) .0625(2) .6754(6) .0489(13) Uani d . 1 . C
H13A .3690(2) .0316(2) .6989(6) .059 Uiso d R 1 . H
C14 .3708(2) .0754(2) .5341(6) .0512(14) Uani d . 1 . C
H14A .3503(2) .0883(2) .5090(6) .061 Uiso d R 1 . H
C15 .4012(2) .0718(2) .4395(6) .0566(15) Uani d . 1 . C
H15A .4010(2) .0416(2) .4419(6) .068 Uiso d R 1 . H
C16 .4085(3) .0903(3) .2932(6) .083(2) Uani d . 1 . C
H16A .3899(3) .0655(3) .2265(6) .099 Uiso d R 1 . H
H16B .3985(3) .1142(3) .2917(6) .099 Uiso d R 1 . H
H16C .4422(3) .1053(3) .2703(6) .099 Uiso d R 1 . H
O91 .0000 .0000 .282(5) .25(2) Uani d SP .50 . O
C92 .0000 .0000 1.854(8) .27(5) Uani d SP .50 . C
C93 .0000 .0000 .0000 .26(3) Uani d S 1 . C

loop_
_atom_type_symbol
_atom_type_description
_atom_type_scat_dispersion_real
_atom_type_scat_dispersion_imag
_atom_type_scat_source
C C 0.0033 0.0016 'International Tables Vol C Tables 4.2.6.8 and 6.1.1.4'
H H 0.0000 0.0000 'International Tables Vol C Tables 4.2.6.8 and 6.1.1.4'
O O 0.0106 0.0060 'International Tables Vol C Tables 4.2.6.8 and 6.1.1.4'
Ru Ru -1.2594 0.8363 'International Tables Vol C Tables 4.2.6.8 and 6.1.1.4'

loop_
_geom_angle_atom_site_label_1
_geom_angle_atom_site_label_2
_geom_angle_atom_site_label_3
_geom_angle_site_symmetry_1
_geom_angle_site_symmetry_3
_geom_angle
_geom_angle_publ_flag
O4 Ru O2 . . 176.06(15) yes
O4 Ru O3 . . 92.83(14) yes
O2 Ru O3 . . 83.82(14) yes
O4 Ru O1 . . 85.0(2) yes
O2 Ru O1 . . 92.6(2) yes
O3 Ru O1 . . 83.02(15) yes
O4 Ru C14 . . 81.4(2) no
O2 Ru C14 . . 102.6(2) no
O3 Ru C14 . . 155.2(2) no
O1 Ru C14 . . 120.1(2) no
O4 Ru C13 . . 101.5(2) no
O2 Ru C13 . . 82.0(2) no
O3 Ru C13 . . 119.9(2) no
O1 Ru C13 . . 155.3(2) no
C14 Ru C13 . . 39.7(2) no
O4 Ru C15 . . 96.4(2) no
O2 Ru C15 . . 86.6(2) no
O3 Ru C15 . . 166.7(2) no
O1 Ru C15 . . 88.3(2) no
C14 Ru C15 . . 36.9(2) no
C13 Ru C15 . . 67.5(2) no
O4 Ru C12 . . 85.2(2) no
O2 Ru C12 . . 96.8(2) no
O3 Ru C12 . . 88.2(2) no
O1 Ru C12 . . 166.4(2) no
C14 Ru C12 . . 67.3(2) no
C13 Ru C12 . . 37.0(2) no
C15 Ru C12 . . 102.0(2) no
C2 O1 Ru . . 122.1(4) no
C4 O2 Ru . . 123.4(4) no
C7 O3 Ru . . 122.7(4) no
C9 O4 Ru . . 122.9(4) no
O1 C2 C3 . . 126.6(5) no
O1 C2 C1 . . 112.7(6) no
C3 C2 C1 . . 120.7(6) no
C4 C3 C2 . . 128.3(6) no
O2 C4 C3 . . 126.5(5) no
O2 C4 C5 . . 113.9(6) no
C3 C4 C5 . . 119.6(6) no
O3 C7 C8 . . 125.7(5) no
O3 C7 C6 . . 115.2(5) no
C8 C7 C6 . . 119.0(6) no
C9 C8 C7 . . 128.7(5) no
O4 C9 C8 . . 126.4(5) no
O4 C9 C10 . . 115.3(6) no
C8 C9 C10 . . 118.3(6) no
C13 C12 C11 . . 122.6(5) yes
C13 C12 Ru . . 66.1(3) no
C11 C12 Ru . . 119.8(4) no
C12 C13 C14 . . 118.0(5) yes
C12 C13 Ru . . 76.9(3) no
C14 C13 Ru . . 70.1(3) no
C15 C14 C13 . . 118.2(5) yes
C15 C14 Ru . . 76.4(3) no
C13 C14 Ru . . 70.2(3) no
C14 C15 C16 . . 124.3(6) yes
C14 C15 Ru . . 66.7(3) no
C16 C15 Ru . . 121.1(4) no
O91 C92 C93 10_557 1_557 180.00(3) no
C92 C93 C92 10_557 1_553 180.000(4) no

loop_
_geom_bond_atom_site_label_1
_geom_bond_atom_site_label_2
_geom_bond_site_symmetry_2
_geom_bond_distance
_geom_bond_publ_flag
Ru O4 . 2.051(3) yes
Ru O2 . 2.055(3) yes
Ru O3 . 2.057(3) yes
Ru O1 . 2.058(4) yes
Ru C14 . 2.104(5) yes
Ru C13 . 2.104(5) yes
Ru C15 . 2.226(5) yes
Ru C12 . 2.242(5) yes
O1 C2 . 1.288(7) no
O2 C4 . 1.269(6) no
O3 C7 . 1.277(6) no
O4 C9 . 1.265(6) no
C1 C2 . 1.517(8) no
C2 C3 . 1.394(9) no
C3 C4 . 1.375(8) no
C4 C5 . 1.510(8) no
C6 C7 . 1.498(8) no
C7 C8 . 1.402(8) no
C8 C9 . 1.387(8) no
C9 C10 . 1.509(8) yes
C11 C12 . 1.491(7) yes
C12 C13 . 1.385(7) yes
C13 C14 . 1.429(7) yes
C14 C15 . 1.376(7) yes
C15 C16 . 1.498(8) yes
O91 C92 10_557 1.31(7) no
C92 O91 10_557 1.31(7) no
C92 C93 1_557 1.40(8) no
C93 C92 10_557 1.40(8) no
C93 C92 1_553 1.40(8) no
